data_7243239
loop_
_publ_author_name
'Jacobs, Frederick J. F.'
'Venter, Gertruida J. S.'
'Fourie, Eleanor'
'Kroon, Robin E.'
'Brink, Alice'

_publ_section_title
;
 Substitution reactivity and structural variability induced by tryptamine
 on the biomimetic rhenium tricarbonyl complex
;
_journal_issue 39
_journal_name_full 'RSC Advances'
_journal_page_first 24443
_journal_page_last 24455
_journal_paper_doi 10.1039/D1RA03750A
_journal_volume 11
_journal_year 2021
_chemical_formula_moiety 'C39 H32 N2 O4 P1 Re1'
_chemical_formula_sum 'C39 H32 N2 O4 P Re'
_chemical_formula_weight 809.83
_chemical_name_common fac-[Re(CO)3(5Me-Sal-Trypt)(PPh3)]
_chemical_name_systematic
fac-Tricarbonyl-{2-[(2-Indol-3-yl-ethyl)liminomethyl)]-5-methylphenolato}-triphenylphosphine-rhenium(I)
_space_group_IT_number 14
_space_group_name_Hall '-P 2yn'
_space_group_name_H-M_alt 'P 1 21/n 1'
_symmetry_cell_setting monoclinic
_symmetry_space_group_name_Hall '-P 2yn'
_symmetry_space_group_name_H-M 'P 1 21/n 1'
_atom_sites_solution_hydrogens mixed
_audit_creation_date 2020-02-06T12:17:26-00:00
_audit_creation_method 'WinGX routine CIF_UPDATE'
_audit_update_record
;
2021-01-20 deposited with the CCDC.	2021-07-02 downloaded from the CCDC.
;
_cell_angle_alpha 90
_cell_angle_beta 106.455(2)
_cell_angle_gamma 90
_cell_formula_units_Z 4
_cell_length_a 10.5060(7)
_cell_length_b 26.642(2)
_cell_length_c 12.3068(8)
_cell_measurement_reflns_used 9953
_cell_measurement_temperature 100(2)
_cell_measurement_theta_max 28.27
_cell_measurement_theta_min 2.38
_cell_volume 3303.6(4)
_computing_cell_refinement 'SAINT-Plus (Bruker, 2016)'
_computing_data_collection 'APEX3 (Bruker, 2016)'
_computing_data_reduction 'SAINT-Plus (Bruker, 2016)'
_computing_molecular_graphics 'Ortep for Windows (Farrugia, 2012)'
_computing_publication_material 'WinGX publication routines (Farrugia, 2012)'
_computing_structure_refinement 'SHELXL-2018/3 (Sheldrick, 2018)'
_computing_structure_solution 'SHELXT 2014/5 (Sheldrick, 2014)'
_diffrn_ambient_temperature 100(2)
_diffrn_measured_fraction_theta_full 0.999
_diffrn_measured_fraction_theta_max 0.999
_diffrn_measurement_device_type 'Bruker D8 Venture 4K Kappa Photon III C28'
_diffrn_measurement_method '\w scans'
_diffrn_radiation_monochromator graphite
_diffrn_radiation_source 'I\mS 3.0 microfocus (Mo)'
_diffrn_radiation_type MoK\a
_diffrn_radiation_wavelength 0.71073
_diffrn_reflns_av_R_equivalents 0.0542
_diffrn_reflns_Laue_measured_fraction_full 0.999
_diffrn_reflns_Laue_measured_fraction_max 0.999
_diffrn_reflns_limit_h_max 13
_diffrn_reflns_limit_h_min -13
_diffrn_reflns_limit_k_max 35
_diffrn_reflns_limit_k_min -35
_diffrn_reflns_limit_l_max 16
_diffrn_reflns_limit_l_min -14
_diffrn_reflns_number 42725
_diffrn_reflns_point_group_measured_fraction_full 0.999
_diffrn_reflns_point_group_measured_fraction_max 0.999
_diffrn_reflns_theta_full 25.242
_diffrn_reflns_theta_max 27.999
_diffrn_reflns_theta_min 1.887
_diffrn_standards_number 0
_exptl_absorpt_coefficient_mu 3.771
_exptl_absorpt_correction_T_max 0.7457
_exptl_absorpt_correction_T_min 0.4959
_exptl_absorpt_correction_type multi-scan
_exptl_absorpt_process_details 'SADABS (Bruker, 2016)'
_exptl_crystal_colour yellow
_exptl_crystal_density_diffrn 1.628
_exptl_crystal_density_method 'not measured'
_exptl_crystal_description Plate
_exptl_crystal_F_000 1608
_exptl_crystal_recrystallization_method 'Re-crystallisation from solvent: Methanol'
_exptl_crystal_size_max 0.239
_exptl_crystal_size_mid 0.137
_exptl_crystal_size_min 0.027
_refine_diff_density_max 1.482
_refine_diff_density_min -0.853
_refine_diff_density_rms 0.092
_refine_ls_extinction_method none
_refine_ls_goodness_of_fit_ref 1.066
_refine_ls_hydrogen_treatment mixed
_refine_ls_matrix_type full
_refine_ls_number_constraints 0
_refine_ls_number_parameters 429
_refine_ls_number_reflns 7965
_refine_ls_number_restraints 0
_refine_ls_restrained_S_all 1.066
_refine_ls_R_factor_all 0.029
_refine_ls_R_factor_gt 0.0236
_refine_ls_shift/su_max 0.004
_refine_ls_shift/su_mean 0
_refine_ls_structure_factor_coef Fsqd
_refine_ls_weighting_details 'w=1/[\s^2^(Fo^2^)+3.0572P] where P=(Fo^2^+2Fc^2^)/3'
_refine_ls_weighting_scheme calc
_refine_ls_wR_factor_ref 0.0566
_reflns_number_gt 7146
_reflns_number_total 7965
_reflns_threshold_expression 'I > 2\s(I)'
_cod_data_source_file d1ra03750a2.cif
_cod_data_source_block v1_20ffj2_0m_a
_cod_original_sg_symbol_H-M 'P 21/n'
_cod_database_code 7243239

loop_
_symmetry_equiv_pos_as_xyz
'x, y, z'
'-x+1/2, y+1/2, -z+1/2'
'-x, -y, -z'
'x-1/2, -y-1/2, z-1/2'

loop_
_atom_site_label
_atom_site_fract_x
_atom_site_fract_y
_atom_site_fract_z
_atom_site_U_iso_or_equiv
_atom_site_adp_type
_atom_site_calc_flag
_atom_site_occupancy
_atom_site_disorder_assembly
_atom_site_disorder_group
_atom_site_type_symbol
Re1 0.61383(2) 0.35493(2) 0.60254(2) 0.01786(4) Uani d 1 . . Re
P1 0.49583(6) 0.37894(2) 0.74581(6) 0.01763(13) Uani d 1 . . P
O1 0.7460(2) 0.33843(8) 0.4115(2) 0.0372(5) Uani d 1 . . O
O2 0.8358(2) 0.30094(7) 0.77937(19) 0.0314(5) Uani d 1 . . O
O3 0.7800(2) 0.45148(7) 0.66086(19) 0.0328(5) Uani d 1 . . O
O4 0.45211(17) 0.38785(6) 0.47987(17) 0.0227(4) Uani d 1 . . O
N1 0.4983(2) 0.28586(8) 0.56245(19) 0.0200(4) Uani d 1 . . N
N2 0.8564(3) 0.11650(10) 0.7047(3) 0.0352(6) Uani d 1 . . N
C1 0.6974(3) 0.34270(10) 0.4838(3) 0.0248(6) Uani d 1 . . C
C2 0.7532(3) 0.32189(9) 0.7125(2) 0.0225(5) Uani d 1 . . C
C3 0.7149(3) 0.41601(10) 0.6379(2) 0.0236(5) Uani d 1 . . C
C11 0.3746(3) 0.28310(10) 0.5066(2) 0.0229(5) Uani d 1 . . C
H11 0.337785 0.250303 0.494978 0.028 Uiso calc 1 . . H
C12 0.2862(3) 0.32331(10) 0.4601(2) 0.0228(5) Uani d 1 . . C
C13 0.1504(3) 0.31215(11) 0.4228(3) 0.0311(6) Uani d 1 . . C
H13 0.122369 0.278419 0.425988 0.037 Uiso calc 1 . . H
C14 0.0571(3) 0.34850(12) 0.3818(3) 0.0384(8) Uani d 1 . . C
H14 -0.034279 0.339809 0.358213 0.046 Uiso calc 1 . . H
C15 0.0955(3) 0.39836(12) 0.3745(3) 0.0363(7) Uani d 1 . . C
C16 0.2296(3) 0.41012(11) 0.4092(3) 0.0283(6) Uani d 1 . . C
H16 0.256024 0.443888 0.403431 0.034 Uiso calc 1 . . H
C17 0.3272(3) 0.37382(10) 0.4523(2) 0.0216(5) Uani d 1 . . C
C18 -0.0054(3) 0.43911(14) 0.3309(4) 0.0547(11) Uani d 1 . . C
H18A 0.033138 0.471709 0.359285 0.082 Uiso calc 1 . . H
H18B -0.083779 0.432898 0.357231 0.082 Uiso calc 1 . . H
H18C -0.031388 0.439223 0.247907 0.082 Uiso calc 1 . . H
C19 0.5652(3) 0.23759(10) 0.6019(3) 0.0271(6) Uani d 1 . . C
H19A 0.497113 0.210885 0.590259 0.033 Uiso calc 1 . . H
H19B 0.609254 0.239966 0.684232 0.033 Uiso calc 1 . . H
C20 0.6688(3) 0.22225(11) 0.5417(3) 0.0319(7) Uani d 1 . . C
H20A 0.625524 0.218819 0.459422 0.038 Uiso calc 1 . . H
H20B 0.737623 0.248624 0.552741 0.038 Uiso calc 1 . . H
C21 0.7321(3) 0.17342(11) 0.5882(3) 0.0308(6) Uani d 1 . . C
C22 0.8284(3) 0.16688(11) 0.6870(3) 0.0331(7) Uani d 1 . . C
H22 0.870388 0.193098 0.736625 0.04 Uiso calc 1 . . H
C23 0.7737(3) 0.08961(11) 0.6177(3) 0.0311(6) Uani d 1 . . C
C24 0.6941(3) 0.12470(10) 0.5417(3) 0.0288(6) Uani d 1 . . C
C25 0.6008(3) 0.10701(11) 0.4446(3) 0.0328(7) Uani d 1 . . C
H25 0.547371 0.129887 0.391755 0.039 Uiso calc 1 . . H
C26 0.5868(3) 0.05592(12) 0.4261(3) 0.0396(8) Uani d 1 . . C
H26 0.523827 0.043493 0.360098 0.048 Uiso calc 1 . . H
C27 0.6658(3) 0.02224(12) 0.5052(3) 0.0408(8) Uani d 1 . . C
H27 0.65342 -0.01279 0.49194 0.049 Uiso calc 1 . . H
C28 0.7595(3) 0.03810(11) 0.6000(3) 0.0355(7) Uani d 1 . . C
H28 0.812912 0.0149 0.651987 0.043 Uiso calc 1 . . H
C29 0.5932(3) 0.36923(9) 0.8928(2) 0.0200(5) Uani d 1 . . C
C30 0.5385(3) 0.34984(9) 0.9748(2) 0.0233(5) Uani d 1 . . C
H30 0.446993 0.341263 0.955096 0.028 Uiso calc 1 . . H
C31 0.6172(3) 0.34308(11) 1.0849(2) 0.0279(6) Uani d 1 . . C
H31 0.579774 0.329503 1.140323 0.033 Uiso calc 1 . . H
C32 0.7498(3) 0.35598(10) 1.1144(3) 0.0276(6) Uani d 1 . . C
H32 0.803622 0.350828 1.189807 0.033 Uiso calc 1 . . H
C33 0.8046(3) 0.37641(10) 1.0344(2) 0.0255(6) Uani d 1 . . C
H33 0.895538 0.385884 1.055388 0.031 Uiso calc 1 . . H
C34 0.7267(3) 0.38305(9) 0.9236(2) 0.0226(5) Uani d 1 . . C
H34 0.764421 0.397021 0.868778 0.027 Uiso calc 1 . . H
C35 0.3410(3) 0.34568(9) 0.7339(2) 0.0206(5) Uani d 1 . . C
C36 0.2184(3) 0.36925(10) 0.6941(3) 0.0264(6) Uani d 1 . . C
H36 0.213888 0.404205 0.678193 0.032 Uiso calc 1 . . H
C37 0.1024(3) 0.34135(12) 0.6778(3) 0.0333(7) Uani d 1 . . C
H37 0.01859 0.35721 0.649245 0.04 Uiso calc 1 . . H
C38 0.1087(3) 0.29071(11) 0.7028(3) 0.0349(7) Uani d 1 . . C
H38 0.029201 0.271942 0.691901 0.042 Uiso calc 1 . . H
C39 0.2302(3) 0.26722(10) 0.7436(3) 0.0298(6) Uani d 1 . . C
H39 0.234051 0.232498 0.761777 0.036 Uiso calc 1 . . H
C40 0.3467(3) 0.29429(10) 0.7579(2) 0.0243(5) Uani d 1 . . C
H40 0.430208 0.27794 0.784033 0.029 Uiso calc 1 . . H
C41 0.4497(2) 0.44502(9) 0.7448(2) 0.0191(5) Uani d 1 . . C
C42 0.4145(3) 0.46557(10) 0.8364(2) 0.0234(5) Uani d 1 . . C
H42 0.416189 0.445296 0.900284 0.028 Uiso calc 1 . . H
C43 0.3768(3) 0.51568(10) 0.8344(3) 0.0254(6) Uani d 1 . . C
H43 0.353469 0.529722 0.897092 0.03 Uiso calc 1 . . H
C44 0.3734(3) 0.54502(10) 0.7409(2) 0.0244(6) Uani d 1 . . C
H44 0.347568 0.579234 0.739486 0.029 Uiso calc 1 . . H
C45 0.4073(3) 0.52492(10) 0.6496(2) 0.0244(5) Uani d 1 . . C
H45 0.404692 0.545285 0.58559 0.029 Uiso calc 1 . . H
C46 0.4454(2) 0.47489(9) 0.6511(2) 0.0209(5) Uani d 1 . . C
H46 0.468507 0.46108 0.588027 0.025 Uiso calc 1 . . H
H2 0.911(5) 0.1025(18) 0.770(4) 0.085(16) Uiso d 1 . . H

loop_
_atom_site_aniso_label
_atom_site_aniso_U_11
_atom_site_aniso_U_22
_atom_site_aniso_U_33
_atom_site_aniso_U_12
_atom_site_aniso_U_13
_atom_site_aniso_U_23
Re1 0.01780(6) 0.01653(5) 0.02187(6) 0.00052(4) 0.00988(4) 0.00017(4)
P1 0.0177(3) 0.0171(3) 0.0201(3) 0.0004(2) 0.0087(3) 0.0009(2)
O1 0.0443(13) 0.0381(11) 0.0391(13) 0.0011(10) 0.0278(11) -0.0022(10)
O2 0.0259(10) 0.0312(10) 0.0365(12) 0.0072(8) 0.0080(9) 0.0033(9)
O3 0.0303(11) 0.0284(10) 0.0400(13) -0.0094(9) 0.0107(10) -0.0001(9)
O4 0.0198(9) 0.0210(9) 0.0285(10) 0.0003(7) 0.0089(8) 0.0027(7)
N1 0.0222(11) 0.0177(10) 0.0227(11) -0.0009(8) 0.0105(9) -0.0006(8)
N2 0.0344(14) 0.0345(14) 0.0400(16) 0.0098(11) 0.0160(13) 0.0084(12)
C1 0.0253(14) 0.0217(12) 0.0290(15) 0.0003(10) 0.0103(12) 0.0009(10)
C2 0.0231(13) 0.0212(12) 0.0263(14) 0.0012(10) 0.0117(11) -0.0013(10)
C3 0.0240(13) 0.0256(13) 0.0235(14) 0.0016(11) 0.0104(11) 0.0016(10)
C11 0.0279(14) 0.0217(12) 0.0221(13) -0.0056(10) 0.0118(11) -0.0039(10)
C12 0.0240(13) 0.0238(13) 0.0202(13) -0.0029(10) 0.0056(11) -0.0027(10)
C13 0.0289(15) 0.0334(15) 0.0281(15) -0.0085(12) 0.0031(12) -0.0002(12)
C14 0.0215(15) 0.0436(18) 0.043(2) -0.0076(13) -0.0023(14) 0.0025(14)
C15 0.0249(15) 0.0404(17) 0.0388(18) 0.0033(13) 0.0013(13) 0.0025(14)
C16 0.0262(14) 0.0266(14) 0.0295(15) 0.0004(11) 0.0039(12) 0.0003(11)
C17 0.0222(13) 0.0262(13) 0.0168(12) -0.0014(10) 0.0061(10) -0.0015(10)
C18 0.0271(17) 0.046(2) 0.078(3) 0.0047(15) -0.0069(18) 0.0090(19)
C19 0.0321(15) 0.0194(12) 0.0339(16) 0.0022(11) 0.0158(13) 0.0027(11)
C20 0.0402(17) 0.0259(14) 0.0370(17) 0.0072(12) 0.0232(14) 0.0047(12)
C21 0.0364(16) 0.0286(14) 0.0345(17) 0.0052(12) 0.0214(14) 0.0055(12)
C22 0.0331(16) 0.0303(15) 0.0408(18) 0.0031(12) 0.0186(14) 0.0001(13)
C23 0.0297(15) 0.0312(15) 0.0392(18) 0.0094(12) 0.0208(14) 0.0099(13)
C24 0.0325(15) 0.0246(13) 0.0369(17) 0.0067(11) 0.0219(13) 0.0061(12)
C25 0.0353(16) 0.0346(15) 0.0334(17) 0.0085(13) 0.0177(14) 0.0056(13)
C26 0.0414(18) 0.0359(17) 0.047(2) 0.0005(14) 0.0208(16) -0.0031(14)
C27 0.0433(19) 0.0244(14) 0.064(2) 0.0021(13) 0.0298(18) 0.0045(14)
C28 0.0342(16) 0.0273(14) 0.053(2) 0.0096(12) 0.0261(16) 0.0119(14)
C29 0.0230(13) 0.0167(11) 0.0214(13) 0.0026(9) 0.0080(11) -0.0001(9)
C30 0.0249(13) 0.0219(12) 0.0259(14) 0.0020(10) 0.0118(11) 0.0019(10)
C31 0.0339(16) 0.0281(14) 0.0242(15) 0.0048(11) 0.0122(13) 0.0034(11)
C32 0.0338(16) 0.0265(14) 0.0221(14) 0.0065(11) 0.0072(12) 0.0019(11)
C33 0.0236(13) 0.0251(13) 0.0271(15) 0.0016(11) 0.0057(11) -0.0015(11)
C34 0.0239(13) 0.0214(12) 0.0251(14) 0.0000(10) 0.0115(11) 0.0008(10)
C35 0.0224(13) 0.0231(12) 0.0195(13) -0.0032(10) 0.0110(11) -0.0002(9)
C36 0.0253(14) 0.0251(13) 0.0304(15) -0.0007(11) 0.0108(12) -0.0039(11)
C37 0.0221(14) 0.0408(16) 0.0376(18) -0.0024(12) 0.0095(13) -0.0110(13)
C38 0.0307(16) 0.0350(16) 0.0456(19) -0.0136(13) 0.0212(14) -0.0126(14)
C39 0.0393(16) 0.0236(13) 0.0325(16) -0.0091(12) 0.0202(14) -0.0038(11)
C40 0.0297(14) 0.0219(12) 0.0246(14) -0.0025(10) 0.0128(11) -0.0007(10)
C41 0.0159(11) 0.0193(11) 0.0234(13) -0.0003(9) 0.0075(10) -0.0010(9)
C42 0.0222(13) 0.0237(13) 0.0267(14) 0.0017(10) 0.0110(11) 0.0021(10)
C43 0.0233(13) 0.0261(13) 0.0293(15) 0.0024(10) 0.0114(12) -0.0045(11)
C44 0.0233(13) 0.0183(12) 0.0322(15) 0.0029(10) 0.0087(11) -0.0019(10)
C45 0.0240(13) 0.0226(13) 0.0280(15) 0.0007(10) 0.0098(11) 0.0044(10)
C46 0.0206(12) 0.0212(12) 0.0222(13) -0.0004(10) 0.0083(10) -0.0003(10)

loop_
_atom_type_symbol
_atom_type_description
_atom_type_scat_dispersion_real
_atom_type_scat_dispersion_imag
_atom_type_scat_source
C C 0.0033 0.0016 'International Tables Vol C Tables 4.2.6.8 and 6.1.1.4'
H H 0 0 'International Tables Vol C Tables 4.2.6.8 and 6.1.1.4'
N N 0.0061 0.0033 'International Tables Vol C Tables 4.2.6.8 and 6.1.1.4'
O O 0.0106 0.006 'International Tables Vol C Tables 4.2.6.8 and 6.1.1.4'
P P 0.1023 0.0942 'International Tables Vol C Tables 4.2.6.8 and 6.1.1.4'
Re Re -1.0185 7.231 'International Tables Vol C Tables 4.2.6.8 and 6.1.1.4'

loop_
_geom_angle_atom_site_label_1
_geom_angle_atom_site_label_2
_geom_angle_atom_site_label_3
_geom_angle
_geom_angle_site_symmetry_1
_geom_angle_site_symmetry_3
_geom_angle_publ_flag
C2 Re1 C3 88.07(11) . . ?
C2 Re1 C1 92.11(12) . . ?
C3 Re1 C1 88.47(11) . . ?
C2 Re1 O4 176.66(9) . 1 ?
C3 Re1 O4 95.21(9) . 1 ?
C1 Re1 O4 88.59(10) . 1 ?
C2 Re1 O4 176.66(9) . . ?
C3 Re1 O4 95.21(9) . . ?
C1 Re1 O4 88.59(10) . . ?
O4 Re1 O4 0.00(8) 1 . ?
C2 Re1 N1 92.13(10) . . ?
C3 Re1 N1 179.73(9) . . ?
C1 Re1 N1 91.69(10) . . ?
O4 Re1 N1 84.59(7) 1 . ?
O4 Re1 N1 84.59(7) . . ?
C2 Re1 P1 92.98(8) . . ?
C3 Re1 P1 88.66(8) . . ?
C1 Re1 P1 174.07(8) . . ?
O4 Re1 P1 86.50(5) 1 . ?
O4 Re1 P1 86.50(5) . . ?
N1 Re1 P1 91.16(6) . . ?
C35 P1 C41 103.86(11) . . ?
C35 P1 C29 104.31(12) . . ?
C41 P1 C29 102.51(12) . . ?
C35 P1 Re1 115.30(9) . . ?
C41 P1 Re1 115.10(8) . . ?
C29 P1 Re1 114.22(8) . . ?
C17 O4 Re1 127.41(16) . . ?
C11 N1 C19 116.0(2) . . ?
C11 N1 Re1 125.50(17) . . ?
C19 N1 Re1 118.49(17) . . ?
C23 N2 C22 109.0(3) . . ?
C23 N2 H2 124(3) . . ?
C22 N2 H2 126(3) . . ?
O1 C1 Re1 175.9(2) . . ?
O2 C2 Re1 178.4(2) . . ?
O3 C3 Re1 177.3(2) . . ?
N1 C11 C12 127.9(2) . . ?
N1 C11 H11 116 . . ?
C12 C11 H11 116 . . ?
C13 C12 C17 118.5(2) . . ?
C13 C12 C11 117.3(2) . . ?
C17 C12 C11 124.1(2) . . ?
C14 C13 C12 121.8(3) . . ?
C14 C13 H13 119.1 . . ?
C12 C13 H13 119.1 . . ?
C13 C14 C15 120.4(3) . . ?
C13 C14 H14 119.8 . . ?
C15 C14 H14 119.8 . . ?
C16 C15 C14 118.8(3) . . ?
C16 C15 C18 119.9(3) . . ?
C14 C15 C18 121.4(3) . . ?
C15 C16 C17 122.1(3) . . ?
C15 C16 H16 119 . . ?
C17 C16 H16 119 . . ?
O4 C17 C16 118.2(2) 1 . ?
O4 C17 C16 118.2(2) . . ?
O4 C17 C12 123.4(2) 1 . ?
O4 C17 C12 123.4(2) . . ?
C16 C17 C12 118.4(2) . . ?
C15 C18 H18A 109.5 . . ?
C15 C18 H18B 109.5 . . ?
H18A C18 H18B 109.5 . . ?
C15 C18 H18C 109.5 . . ?
H18A C18 H18C 109.5 . . ?
H18B C18 H18C 109.5 . . ?
N1 C19 C20 114.1(2) . . ?
N1 C19 H19A 108.7 . . ?
C20 C19 H19A 108.7 . . ?
N1 C19 H19B 108.7 . . ?
C20 C19 H19B 108.7 . . ?
H19A C19 H19B 107.6 . . ?
C21 C20 C19 110.3(2) . . ?
C21 C20 H20A 109.6 . . ?
C19 C20 H20A 109.6 . . ?
C21 C20 H20B 109.6 . . ?
C19 C20 H20B 109.6 . . ?
H20A C20 H20B 108.1 . . ?
C22 C21 C24 107.2(3) . . ?
C22 C21 C20 126.3(3) . . ?
C24 C21 C20 126.3(3) . . ?
C21 C22 N2 109.8(3) . . ?
C21 C22 H22 125.1 . . ?
N2 C22 H22 125.1 . . ?
N2 C23 C28 130.7(3) . . ?
N2 C23 C24 107.2(3) . . ?
C28 C23 C24 122.1(3) . . ?
C25 C24 C23 118.9(3) . . ?
C25 C24 C21 134.3(3) . . ?
C23 C24 C21 106.8(3) . . ?
C26 C25 C24 119.4(3) . . ?
C26 C25 H25 120.3 . . ?
C24 C25 H25 120.3 . . ?
C25 C26 C27 120.0(3) . . ?
C25 C26 H26 120 . . ?
C27 C26 H26 120 . . ?
C28 C27 C26 122.4(3) . . ?
C28 C27 H27 118.8 . . ?
C26 C27 H27 118.8 . . ?
C27 C28 C23 117.3(3) . . ?
C27 C28 H28 121.3 . . ?
C23 C28 H28 121.3 . . ?
C30 C29 C34 119.3(3) . . ?
C30 C29 P1 122.6(2) . . ?
C34 C29 P1 118.0(2) . . ?
C31 C30 C29 120.1(3) . . ?
C31 C30 H30 119.9 . . ?
C29 C30 H30 119.9 . . ?
C32 C31 C30 120.2(3) . . ?
C32 C31 H31 119.9 . . ?
C30 C31 H31 119.9 . . ?
C31 C32 C33 120.2(3) . . ?
C31 C32 H32 119.9 . . ?
C33 C32 H32 119.9 . . ?
C32 C33 C34 120.0(3) . . ?
C32 C33 H33 120 . . ?
C34 C33 H33 120 . . ?
C33 C34 C29 120.1(3) . . ?
C33 C34 H34 120 . . ?
C29 C34 H34 120 . . ?
C36 C35 C40 119.8(2) . . ?
C36 C35 P1 121.7(2) . . ?
C40 C35 P1 118.4(2) . . ?
C35 C36 C37 119.6(3) . . ?
C35 C36 H36 120.2 . . ?
C37 C36 H36 120.2 . . ?
C38 C37 C36 120.3(3) . . ?
C38 C37 H37 119.8 . . ?
C36 C37 H37 119.8 . . ?
C37 C38 C39 120.3(3) . . ?
C37 C38 H38 119.9 . . ?
C39 C38 H38 119.9 . . ?
C38 C39 C40 120.1(3) . . ?
C38 C39 H39 120 . . ?
C40 C39 H39 120 . . ?
C39 C40 C35 119.9(3) . . ?
C39 C40 H40 120.1 . . ?
C35 C40 H40 120.1 . . ?
C46 C41 C42 119.5(2) . . ?
C46 C41 P1 120.24(19) . . ?
C42 C41 P1 120.3(2) . . ?
C43 C42 C41 120.1(3) . . ?
C43 C42 H42 119.9 . . ?
C41 C42 H42 119.9 . . ?
C44 C43 C42 119.8(3) . . ?
C44 C43 H43 120.1 . . ?
C42 C43 H43 120.1 . . ?
C45 C44 C43 120.4(2) . . ?
C45 C44 H44 119.8 . . ?
C43 C44 H44 119.8 . . ?
C44 C45 C46 120.1(3) . . ?
C44 C45 H45 120 . . ?
C46 C45 H45 120 . . ?
C45 C46 C41 120.1(2) . . ?
C45 C46 H46 120 . . ?
C41 C46 H46 120 . . ?

loop_
_geom_bond_atom_site_label_1
_geom_bond_atom_site_label_2
_geom_bond_site_symmetry_2
_geom_bond_distance
_geom_bond_publ_flag
Re1 C2 . 1.904(3) ?
Re1 C3 . 1.925(3) ?
Re1 C1 . 1.934(3) ?
Re1 O4 1 2.1171(18) ?
Re1 O4 . 2.1171(18) ?
Re1 N1 . 2.182(2) ?
Re1 P1 . 2.5087(7) ?
P1 C35 . 1.822(3) ?
P1 C41 . 1.825(2) ?
P1 C29 . 1.826(3) ?
O1 C1 . 1.150(3) ?
O2 C2 . 1.157(3) ?
O3 C3 . 1.153(3) ?
O4 O4 1 0.000(5) ?
O4 C17 . 1.314(3) ?
N1 C11 . 1.289(3) ?
N1 C19 . 1.480(3) ?
N2 C23 . 1.374(4) ?
N2 C22 . 1.378(4) ?
N2 H2 . 0.92(5) ?
C11 C12 . 1.427(4) ?
C11 H11 . 0.95 ?
C12 C13 . 1.401(4) ?
C12 C17 . 1.424(4) ?
C13 C14 . 1.368(4) ?
C13 H13 . 0.95 ?
C14 C15 . 1.399(4) ?
C14 H14 . 0.95 ?
C15 C16 . 1.387(4) ?
C15 C18 . 1.506(4) ?
C16 C17 . 1.400(4) ?
C16 H16 . 0.95 ?
C18 H18A . 0.98 ?
C18 H18B . 0.98 ?
C18 H18C . 0.98 ?
C19 C20 . 1.535(4) ?
C19 H19A . 0.99 ?
C19 H19B . 0.99 ?
C20 C21 . 1.499(4) ?
C20 H20A . 0.99 ?
C20 H20B . 0.99 ?
C21 C22 . 1.355(5) ?
C21 C24 . 1.429(4) ?
C22 H22 . 0.95 ?
C23 C28 . 1.391(4) ?
C23 C24 . 1.416(4) ?
C24 C25 . 1.395(5) ?
C25 C26 . 1.381(4) ?
C25 H25 . 0.95 ?
C26 C27 . 1.409(5) ?
C26 H26 . 0.95 ?
C27 C28 . 1.363(5) ?
C27 H27 . 0.95 ?
C28 H28 . 0.95 ?
C29 C30 . 1.395(4) ?
C29 C34 . 1.395(4) ?
C30 C31 . 1.385(4) ?
C30 H30 . 0.95 ?
C31 C32 . 1.380(4) ?
C31 H31 . 0.95 ?
C32 C33 . 1.385(4) ?
C32 H32 . 0.95 ?
C33 C34 . 1.389(4) ?
C33 H33 . 0.95 ?
C34 H34 . 0.95 ?
C35 C36 . 1.391(4) ?
C35 C40 . 1.398(3) ?
C36 C37 . 1.393(4) ?
C36 H36 . 0.95 ?
C37 C38 . 1.381(4) ?
C37 H37 . 0.95 ?
C38 C39 . 1.382(4) ?
C38 H38 . 0.95 ?
C39 C40 . 1.388(4) ?
C39 H39 . 0.95 ?
C40 H40 . 0.95 ?
C41 C46 . 1.392(4) ?
C41 C42 . 1.394(4) ?
C42 C43 . 1.391(4) ?
C42 H42 . 0.95 ?
C43 C44 . 1.384(4) ?
C43 H43 . 0.95 ?
C44 C45 . 1.380(4) ?
C44 H44 . 0.95 ?
C45 C46 . 1.390(3) ?
C45 H45 . 0.95 ?
C46 H46 . 0.95 ?

loop_
_geom_hbond_atom_site_label_D
_geom_hbond_atom_site_label_H
_geom_hbond_atom_site_label_A
_geom_hbond_distance_DH
_geom_hbond_distance_HA
_geom_hbond_distance_DA
_geom_hbond_angle_DHA
_geom_hbond_site_symmetry_A
_geom_hbond_publ_flag
C46 H46 O4 0.95 2.34 3.147(3) 142.4 1 yes
N2 H2 O4 0.92(5) 2.51(5) 3.250(4) 138(4) 4_666 yes
C14 H14 O1 0.95 2.57 3.401(4) 145.9 1_455 yes

loop_
_geom_torsion_atom_site_label_1
_geom_torsion_atom_site_label_2
_geom_torsion_atom_site_label_3
_geom_torsion_atom_site_label_4
_geom_torsion
_geom_torsion_site_symmetry_1
_geom_torsion_site_symmetry_2
_geom_torsion_site_symmetry_3
_geom_torsion_site_symmetry_4
_geom_torsion_publ_flag
C19 N1 C11 C12 179.2(3) . . . . ?
Re1 N1 C11 C12 -0.6(4) . . . . ?
N1 C11 C12 C13 -167.5(3) . . . . ?
N1 C11 C12 C17 10.8(4) . . . . ?
C17 C12 C13 C14 -1.5(5) . . . . ?
C11 C12 C13 C14 176.9(3) . . . . ?
C12 C13 C14 C15 0.9(5) . . . . ?
C13 C14 C15 C16 0.2(5) . . . . ?
C13 C14 C15 C18 -179.3(4) . . . . ?
C14 C15 C16 C17 -0.8(5) . . . . ?
C18 C15 C16 C17 178.8(3) . . . . ?
Re1 O4 C17 O4 0E1(10) . . . 1 ?
O4 O4 C17 C16 0.00(12) 1 . . . ?
Re1 O4 C17 C16 152.9(2) . . . . ?
O4 O4 C17 C12 0.00(11) 1 . . . ?
Re1 O4 C17 C12 -29.5(4) . . . . ?
C15 C16 C17 O4 177.9(3) . . . 1 ?
C15 C16 C17 O4 177.9(3) . . . . ?
C15 C16 C17 C12 0.2(4) . . . . ?
C13 C12 C17 O4 -176.7(3) . . . 1 ?
C11 C12 C17 O4 5.1(4) . . . 1 ?
C13 C12 C17 O4 -176.7(3) . . . . ?
C11 C12 C17 O4 5.1(4) . . . . ?
C13 C12 C17 C16 0.9(4) . . . . ?
C11 C12 C17 C16 -177.4(3) . . . . ?
C11 N1 C19 C20 111.0(3) . . . . ?
Re1 N1 C19 C20 -69.1(3) . . . . ?
N1 C19 C20 C21 179.3(3) . . . . ?
C19 C20 C21 C22 -78.4(4) . . . . ?
C19 C20 C21 C24 95.6(4) . . . . ?
C24 C21 C22 N2 1.5(3) . . . . ?
C20 C21 C22 N2 176.5(3) . . . . ?
C23 N2 C22 C21 -2.0(3) . . . . ?
C22 N2 C23 C28 -176.8(3) . . . . ?
C22 N2 C23 C24 1.6(3) . . . . ?
N2 C23 C24 C25 179.8(3) . . . . ?
C28 C23 C24 C25 -1.6(4) . . . . ?
N2 C23 C24 C21 -0.7(3) . . . . ?
C28 C23 C24 C21 177.9(3) . . . . ?
C22 C21 C24 C25 178.9(3) . . . . ?
C20 C21 C24 C25 4.0(5) . . . . ?
C22 C21 C24 C23 -0.5(3) . . . . ?
C20 C21 C24 C23 -175.4(3) . . . . ?
C23 C24 C25 C26 1.1(4) . . . . ?
C21 C24 C25 C26 -178.2(3) . . . . ?
C24 C25 C26 C27 0.3(5) . . . . ?
C25 C26 C27 C28 -1.4(5) . . . . ?
C26 C27 C28 C23 0.9(5) . . . . ?
N2 C23 C28 C27 178.8(3) . . . . ?
C24 C23 C28 C27 0.6(4) . . . . ?
C35 P1 C29 C30 -12.3(2) . . . . ?
C41 P1 C29 C30 95.8(2) . . . . ?
Re1 P1 C29 C30 -139.06(19) . . . . ?
C35 P1 C29 C34 169.3(2) . . . . ?
C41 P1 C29 C34 -82.7(2) . . . . ?
Re1 P1 C29 C34 42.5(2) . . . . ?
C34 C29 C30 C31 -1.9(4) . . . . ?
P1 C29 C30 C31 179.7(2) . . . . ?
C29 C30 C31 C32 0.7(4) . . . . ?
C30 C31 C32 C33 0.9(4) . . . . ?
C31 C32 C33 C34 -1.3(4) . . . . ?
C32 C33 C34 C29 0.1(4) . . . . ?
C30 C29 C34 C33 1.5(4) . . . . ?
P1 C29 C34 C33 179.9(2) . . . . ?
C41 P1 C35 C36 19.0(3) . . . . ?
C29 P1 C35 C36 126.1(2) . . . . ?
Re1 P1 C35 C36 -107.8(2) . . . . ?
C41 P1 C35 C40 -165.7(2) . . . . ?
C29 P1 C35 C40 -58.6(2) . . . . ?
Re1 P1 C35 C40 67.5(2) . . . . ?
C40 C35 C36 C37 -0.5(4) . . . . ?
P1 C35 C36 C37 174.8(2) . . . . ?
C35 C36 C37 C38 1.2(5) . . . . ?
C36 C37 C38 C39 -0.4(5) . . . . ?
C37 C38 C39 C40 -1.0(5) . . . . ?
C38 C39 C40 C35 1.7(4) . . . . ?
C36 C35 C40 C39 -1.0(4) . . . . ?
P1 C35 C40 C39 -176.4(2) . . . . ?
C35 P1 C41 C46 -108.9(2) . . . . ?
C29 P1 C41 C46 142.7(2) . . . . ?
Re1 P1 C41 C46 18.0(2) . . . . ?
C35 P1 C41 C42 69.0(2) . . . . ?
C29 P1 C41 C42 -39.4(2) . . . . ?
Re1 P1 C41 C42 -164.02(18) . . . . ?
C46 C41 C42 C43 -0.7(4) . . . . ?
P1 C41 C42 C43 -178.7(2) . . . . ?
C41 C42 C43 C44 0.5(4) . . . . ?
C42 C43 C44 C45 -0.1(4) . . . . ?
C43 C44 C45 C46 -0.1(4) . . . . ?
C44 C45 C46 C41 -0.2(4) . . . . ?
C42 C41 C46 C45 0.6(4) . . . . ?
P1 C41 C46 C45 178.5(2) . . . . ?
